data_4347731
loop_
_publ_author_name
'Kobalz, K.'
'Kobalz, M.'
'M\"ollmer, J'
'Junghans, U.'
'Lange, M.'
'Bergmann, J.'
'Dietrich, S.'
'Wecks, M.'
'Gl\"aser, R'
'Krautscheid, H.'

_publ_section_title
;
 Bis(carboxyphenyl)-1,2,4-triazole Based Metal-Organic Frameworks: Impact
 of Metal Ion Substitution on Adsorption Performance.
;
_journal_issue 14
_journal_name_full 'Inorganic chemistry'
_journal_page_first 6938
_journal_page_last 6948
_journal_paper_doi 10.1021/acs.inorgchem.6b00530
_journal_volume 55
_journal_year 2016
_chemical_formula_moiety 'C17 H11 Co N3 O4'
_chemical_formula_sum 'C17 H11 Co N3 O4'
_chemical_formula_weight 380.22
_space_group_crystal_system tetragonal
_space_group_IT_number 136
_space_group_name_Hall '-P 4n 2n'
_space_group_name_H-M_alt 'P 42/m n m'
_atom_sites_solution_hydrogens geom
_atom_sites_solution_primary direct
_atom_sites_solution_secondary difmap
_audit_creation_method SHELXL-2013
_cell_angle_alpha 90
_cell_angle_beta 90
_cell_angle_gamma 90
_cell_formula_units_Z 4
_cell_length_a 16.5956(9)
_cell_length_b 16.5956(9)
_cell_length_c 12.2868(10)
_cell_measurement_reflns_used 18666
_cell_measurement_temperature 213(2)
_cell_measurement_theta_max 28.06
_cell_measurement_theta_min 2.40
_cell_volume 3384.0(4)
_computing_cell_refinement 'STOE IPDS software'
_computing_data_collection 'STOE IPDS software'
_computing_data_reduction 'STOE X-AREA'
_computing_molecular_graphics 'DIAMOND 3.2'
_computing_publication_material 'WinGX publication routines (Farrugia, 1999)'
_computing_structure_refinement 'SHELXL-2013 (Sheldrick, 2013)'
_computing_structure_solution SHELXS
_diffrn_ambient_temperature 213(2)
_diffrn_detector_area_resol_mean 6.67
_diffrn_measured_fraction_theta_full 0.997
_diffrn_measured_fraction_theta_max 0.998
_diffrn_measurement_device_type 'STOE IPDS 1'
_diffrn_measurement_method 'omega scans'
_diffrn_radiation_type MoK\a
_diffrn_radiation_wavelength 0.71073
_diffrn_reflns_av_R_equivalents 0.0330
_diffrn_reflns_av_unetI/netI 0.0213
_diffrn_reflns_Laue_measured_fraction_full 0.997
_diffrn_reflns_Laue_measured_fraction_max 0.998
_diffrn_reflns_limit_h_max 20
_diffrn_reflns_limit_h_min -20
_diffrn_reflns_limit_k_max 21
_diffrn_reflns_limit_k_min -21
_diffrn_reflns_limit_l_max 15
_diffrn_reflns_limit_l_min -15
_diffrn_reflns_number 21014
_diffrn_reflns_point_group_measured_fraction_full 0.997
_diffrn_reflns_point_group_measured_fraction_max 0.998
_diffrn_reflns_theta_full 25.242
_diffrn_reflns_theta_max 27.50
_diffrn_reflns_theta_min 2.400
_diffrn_source 'fine-focus sealed tube'
_exptl_absorpt_coefficient_mu 0.520
_exptl_absorpt_correction_T_max 0.9561
_exptl_absorpt_correction_T_min 0.9071
_exptl_absorpt_correction_type numerical
_exptl_absorpt_process_details 'STOE X-RED'
_exptl_crystal_colour black
_exptl_crystal_density_diffrn 0.746
_exptl_crystal_density_method 'not measured'
_exptl_crystal_description prism
_exptl_crystal_F_000 772
_exptl_crystal_size_max 0.290
_exptl_crystal_size_mid 0.200
_exptl_crystal_size_min 0.140
_refine_diff_density_max 0.532
_refine_diff_density_min -0.392
_refine_diff_density_rms 0.067
_refine_ls_extinction_method none
_refine_ls_goodness_of_fit_ref 1.224
_refine_ls_hydrogen_treatment riding
_refine_ls_matrix_type full
_refine_ls_number_parameters 71
_refine_ls_number_reflns 2131
_refine_ls_number_restraints 0
_refine_ls_restrained_S_all 1.224
_refine_ls_R_factor_all 0.0541
_refine_ls_R_factor_gt 0.0467
_refine_ls_shift/su_max 0.001
_refine_ls_shift/su_mean 0.000
_refine_ls_structure_factor_coef Fsqd
_refine_ls_weighting_details 'w=1/[\s^2^(Fo^2^)+(0.0900P)^2^] where P=(Fo^2^+2Fc^2^)/3'
_refine_ls_weighting_scheme calc
_refine_ls_wR_factor_gt 0.1394
_refine_ls_wR_factor_ref 0.1424
_reflns_Friedel_coverage 0.000
_reflns_number_gt 1768
_reflns_number_total 2131
_reflns_threshold_expression 'I > 2\s(I)'
_cod_data_source_file ic6b00530_si_002.cif
_cod_data_source_block compound_1Co
_cod_original_cell_volume 3384.0(5)
_cod_database_code 4347731
_shelx_space_group_comment
;
The symmetry employed for this shelxl refinement is uniquely defined
by the following loop, which should always be used as a source of
symmetry information in preference to the above space-group names.
They are only intended as comments.
;
_shelx_estimated_absorpt_t_min 0.864
_shelx_estimated_absorpt_t_max 0.931
_shelxl_version_number 2013-3

loop_
_space_group_symop_operation_xyz
'x, y, z'
'x+1/2, -y+1/2, -z+1/2'
'-x, -y, z'
'-x+1/2, y+1/2, -z+1/2'
'y, x, -z'
'y+1/2, -x+1/2, z+1/2'
'-y+1/2, x+1/2, z+1/2'
'-y, -x, -z'
'-x, -y, -z'
'-x-1/2, y-1/2, z-1/2'
'x, y, -z'
'x-1/2, -y-1/2, z-1/2'
'-y, -x, z'
'-y-1/2, x-1/2, -z-1/2'
'y-1/2, -x-1/2, -z-1/2'
'y, x, z'

loop_
_atom_site_label
_atom_site_type_symbol
_atom_site_fract_x
_atom_site_fract_y
_atom_site_fract_z
_atom_site_U_iso_or_equiv
_atom_site_adp_type
_atom_site_occupancy
_atom_site_site_symmetry_order
_atom_site_calc_flag
_atom_site_refinement_flags_posn
_atom_site_refinement_flags_adp
_atom_site_refinement_flags_occupancy
_atom_site_disorder_assembly
_atom_site_disorder_group
C1 C 0.42183(11) 0.57817(11) 0.6471(2) 0.0312(6) Uani 1 2 d S T P A .
C2 C 0.37451(11) 0.62549(11) 0.7298(2) 0.0340(6) Uani 1 2 d S T P . .
C5 C 0.28348(11) 0.71652(11) 0.8735(2) 0.0379(6) Uani 1 2 d S T P . .
C6 C 0.3367(3) 0.3367(3) 0.7104(5) 0.069(3) Uani 0.5 2 d S T P . .
H6A H 0.3777 0.3781 0.7171 0.104 Uiso 0.5 2 calc R U P . .
H6B H 0.3554 0.2877 0.7452 0.104 Uiso 0.25 1 calc R U P . .
H6C H 0.2875 0.3548 0.7454 0.104 Uiso 0.25 1 calc R U P . .
C7 C 0.32002(10) 0.32002(10) 0.5884(2) 0.0378(6) Uani 0.5 2 d S T P . .
C8 C 0.26608(11) 0.26608(11) 0.5555(2) 0.0378(6) Uani 0.5 2 d S T P . .
Co1 Co 0.44009(2) 0.44009(2) 0.5000 0.02329(19) Uani 1 4 d S T P A .
N1 N 0.35334(14) 0.35334(14) 0.5000 0.0358(7) Uani 1 4 d S T P . .
N2 N 0.32002(10) 0.32002(10) 0.5884(2) 0.0378(6) Uani 0.5 2 d S T P . .
N3 N 0.26608(11) 0.26608(11) 0.5555(2) 0.0378(6) Uani 0.5 2 d S T P . .
O1 O 0.39224(11) 0.51347(10) 0.61531(15) 0.0520(5) Uani 1 1 d . . . . .
C3A C 0.3147(3) 0.5910(3) 0.7887(5) 0.0458(14) Uiso 0.494(11) 1 d . . P A 1
H3 H 0.3047 0.5355 0.7814 0.055 Uiso 0.494(11) 1 calc R U P A 1
C4A C 0.2679(4) 0.6362(3) 0.8594(5) 0.0498(15) Uiso 0.494(11) 1 d . . P A 1
H4 H 0.2255 0.6116 0.8978 0.060 Uiso 0.494(11) 1 calc R U P A 1
C3B C 0.2934(4) 0.6050(3) 0.7495(5) 0.0484(15) Uiso 0.506(11) 1 d . . P A 2
H3B H 0.2708 0.5595 0.7156 0.058 Uiso 0.506(11) 1 calc R U P A 2
C4B C 0.2471(4) 0.6515(3) 0.8186(5) 0.0528(16) Uiso 0.506(11) 1 d . . P A 2
H4B H 0.1921 0.6399 0.8288 0.063 Uiso 0.506(11) 1 calc R U P A 2

loop_
_atom_site_aniso_label
_atom_site_aniso_U_11
_atom_site_aniso_U_22
_atom_site_aniso_U_33
_atom_site_aniso_U_23
_atom_site_aniso_U_13
_atom_site_aniso_U_12
C1 0.0324(8) 0.0324(8) 0.0288(11) -0.0020(7) 0.0020(7) 0.0082(10)
C2 0.0356(9) 0.0356(9) 0.0307(12) -0.0045(7) 0.0045(7) 0.0086(11)
C5 0.0420(10) 0.0420(10) 0.0299(12) -0.0005(7) 0.0005(7) 0.0193(12)
C6 0.092(4) 0.092(4) 0.023(3) -0.0022(17) -0.0022(17) -0.054(5)
C7 0.0415(9) 0.0415(9) 0.0302(11) 0.0007(6) 0.0007(6) -0.0201(12)
C8 0.0428(9) 0.0428(9) 0.0279(12) -0.0007(7) -0.0007(7) -0.0182(11)
Co1 0.0218(2) 0.0218(2) 0.0264(3) 0.000 0.000 -0.00226(17)
N1 0.0343(11) 0.0343(11) 0.0387(16) 0.000 0.000 -0.0123(14)
N2 0.0415(9) 0.0415(9) 0.0302(11) 0.0007(6) 0.0007(6) -0.0201(12)
N3 0.0428(9) 0.0428(9) 0.0279(12) -0.0007(7) -0.0007(7) -0.0182(11)
O1 0.0512(10) 0.0434(9) 0.0614(10) -0.0233(8) 0.0237(8) -0.0054(8)

loop_
_atom_type_symbol
_atom_type_description
_atom_type_scat_dispersion_real
_atom_type_scat_dispersion_imag
_atom_type_scat_source
C C 0.0033 0.0016 'International Tables Vol C Tables 4.2.6.8 and 6.1.1.4'
H H 0.0000 0.0000 'International Tables Vol C Tables 4.2.6.8 and 6.1.1.4'
Co Co 0.3494 0.9721 'International Tables Vol C Tables 4.2.6.8 and 6.1.1.4'
N N 0.0061 0.0033 'International Tables Vol C Tables 4.2.6.8 and 6.1.1.4'
O O 0.0106 0.0060 'International Tables Vol C Tables 4.2.6.8 and 6.1.1.4'

loop_
_geom_angle_atom_site_label_1
_geom_angle_atom_site_label_2
_geom_angle_atom_site_label_3
_geom_angle
_geom_angle_site_symmetry_1
_geom_angle_site_symmetry_3
O1 C1 O1 125.6(3) . 13_665
O1 C1 C2 117.17(13) . .
O1 C1 C2 117.17(13) 13_665 .
C3A C2 C3A 109.5(5) . 13_665
C3B C2 C3B 115.6(5) . 13_665
C3A C2 C1 121.5(2) . .
C3A C2 C1 121.5(2) 13_665 .
C3B C2 C1 119.2(2) . .
C3B C2 C1 119.2(2) 13_665 .
C4A C5 C4A 110.6(5) . 13_665
C4B C5 C4B 115.3(5) . 13_665
C4A C5 N3 121.3(3) . 4_556
C4A C5 N3 121.3(3) 13_665 4_556
C4B C5 N3 118.6(3) . 4_556
C4B C5 N3 118.6(3) 13_665 4_556
C4A C5 C8 121.3(3) . 4_556
C4A C5 C8 121.3(3) 13_665 4_556
C4B C5 C8 118.6(3) . 4_556
C4B C5 C8 118.6(3) 13_665 4_556
N3 C5 C8 0.00(11) 4_556 4_556
C8 C7 N1 108.1(2) . .
C8 C7 C6 122.3(3) . .
N1 C7 C6 129.6(3) . .
C7 C8 N3 107.69(15) . 11_556
C7 C8 C8 107.69(15) . 11_556
N3 C8 C8 0.0(3) 11_556 11_556
C7 C8 C5 125.5(2) . 4_546
N3 C8 C5 126.84(14) 11_556 4_546
C8 C8 C5 126.84(14) 11_556 4_546
O1 Co1 O1 88.53(12) 16 5_556
O1 Co1 O1 163.03(10) 16 11_556
O1 Co1 O1 88.98(12) 5_556 11_556
O1 Co1 O1 88.98(12) 16 .
O1 Co1 O1 163.03(10) 5_556 .
O1 Co1 O1 88.53(12) 11_556 .
O1 Co1 N1 98.49(5) 16 .
O1 Co1 N1 98.49(5) 5_556 .
O1 Co1 N1 98.49(5) 11_556 .
O1 Co1 N1 98.49(5) . .
O1 Co1 Co1 81.51(5) 16 9_666
O1 Co1 Co1 81.51(5) 5_556 9_666
O1 Co1 Co1 81.51(5) 11_556 9_666
O1 Co1 Co1 81.51(5) . 9_666
N1 Co1 Co1 180.00(9) . 9_666
N2 N1 C7 0.0(3) 11_556 11_556
N2 N1 C7 108.5(3) 11_556 .
C7 N1 C7 108.5(3) 11_556 .
N2 N1 Co1 125.76(15) 11_556 .
C7 N1 Co1 125.76(15) 11_556 .
C7 N1 Co1 125.76(15) . .
C1 O1 Co1 125.66(15) . .
C2 C3A C4A 121.1(5) . .
C5 C4A C3A 120.1(5) . .
C4B C3B C2 120.1(5) . .
C3B C4B C5 118.9(5) . .

loop_
_geom_bond_atom_site_label_1
_geom_bond_atom_site_label_2
_geom_bond_distance
_geom_bond_site_symmetry_2
C1 O1 1.244(2) .
C1 O1 1.244(2) 13_665
C1 C2 1.505(3) .
C2 C3A 1.356(5) .
C2 C3A 1.356(5) 13_665
C2 C3B 1.409(6) .
C2 C3B 1.409(6) 13_665
C5 C4A 1.369(6) .
C5 C4A 1.369(6) 13_665
C5 C4B 1.409(6) .
C5 C4B 1.409(6) 13_665
C5 N3 1.453(4) 4_556
C5 C8 1.453(4) 4_556
C6 C7 1.550(6) .
C7 C8 1.329(3) .
C7 N1 1.338(3) .
C8 N3 1.365(5) 11_556
C8 C8 1.365(5) 11_556
C8 C5 1.454(4) 4_546
Co1 O1 2.0299(15) 16
Co1 O1 2.0299(15) 5_556
Co1 O1 2.0299(15) 11_556
Co1 O1 2.0299(15) .
Co1 N1 2.036(3) .
Co1 Co1 2.8121(9) 9_666
N1 N2 1.338(3) 11_556
N1 C7 1.338(3) 11_556
C3A C4A 1.385(7) .
C3B C4B 1.381(8) .
